data_1548281
loop_
_publ_author_name
'Fan, Yao-Yue'
'Xu, Jin-Biao'
'Liu, Hong-Chun'
'Gan, Li-She'
'Ding, Jian'
'Yue, Jian-Min'

_publ_section_title
;
 Cephanolides A-J, Cephalotane-Type Diterpenoids from Cephalotaxus
 sinensis.
;
_journal_issue 12
_journal_name_full 'Journal of natural products'
_journal_page_first 3159
_journal_page_last 3166
_journal_paper_doi 10.1021/acs.jnatprod.7b00412
_journal_volume 80
_journal_year 2017
_chemical_absolute_configuration rmad
_chemical_formula_moiety 'C19 H18 O4'
_chemical_formula_sum 'C19 H18 O4'
_chemical_formula_weight 310.33
_space_group_crystal_system orthorhombic
_space_group_IT_number 19
_space_group_name_Hall 'P 2ac 2ab'
_space_group_name_H-M_alt 'P 21 21 21'
_symmetry_space_group_name_Hall 'P 2ac 2ab'
_symmetry_space_group_name_H-M 'P 21 21 21'
_atom_sites_solution_hydrogens geom
_atom_sites_solution_primary dual
_audit_creation_date 2017-04-13
_audit_creation_method
;
Olex2 1.2
(compiled 2017.01.04 svn.r3372 for OlexSys, GUI svn.r5324)
;
_cell_angle_alpha 90
_cell_angle_beta 90
_cell_angle_gamma 90
_cell_formula_units_Z 4
_cell_length_a 10.5798(2)
_cell_length_b 11.3154(2)
_cell_length_c 12.4063(2)
_cell_measurement_reflns_used 4320
_cell_measurement_temperature 296(2)
_cell_measurement_theta_max 68.507
_cell_measurement_theta_min 3.56
_cell_volume 1485.22(5)
_computing_cell_refinement 'SAINT v7.68A (Bruker, 2009)'
_computing_data_reduction 'SAINT v7.68A (Bruker, 2009)'
_computing_molecular_graphics 'Olex2 (Dolomanov et al., 2009)'
_computing_publication_material 'Olex2 (Dolomanov et al., 2009)'
_computing_structure_refinement 'ShelXL (Sheldrick, 2015)'
_computing_structure_solution 'ShelXT (Sheldrick, 2015)'
_diffrn_ambient_temperature 296
_diffrn_measured_fraction_theta_full 0.990
_diffrn_measured_fraction_theta_max 0.979
_diffrn_measurement_device_type 'Bruker APEX-II CCD'
_diffrn_measurement_method '\f and \w scans'
_diffrn_radiation_monochromator graphite
_diffrn_radiation_type CuK\a
_diffrn_radiation_wavelength 1.54178
_diffrn_reflns_av_R_equivalents 0.0423
_diffrn_reflns_av_unetI/netI 0.0338
_diffrn_reflns_Laue_measured_fraction_full 0.990
_diffrn_reflns_Laue_measured_fraction_max 0.979
_diffrn_reflns_limit_h_max 12
_diffrn_reflns_limit_h_min -10
_diffrn_reflns_limit_k_max 13
_diffrn_reflns_limit_k_min -12
_diffrn_reflns_limit_l_max 14
_diffrn_reflns_limit_l_min -14
_diffrn_reflns_number 9677
_diffrn_reflns_point_group_measured_fraction_full 0.988
_diffrn_reflns_point_group_measured_fraction_max 0.974
_diffrn_reflns_theta_full 67.679
_diffrn_reflns_theta_max 69.289
_diffrn_reflns_theta_min 5.291
_diffrn_standards_number 0
_exptl_absorpt_coefficient_mu 0.791
_exptl_absorpt_correction_T_max 0.7532
_exptl_absorpt_correction_T_min 0.5110
_exptl_absorpt_correction_type multi-scan
_exptl_absorpt_process_details
'SADABS-2008/1 (Bruker,2008) was used for absorption correction. wR2(int) was 0.1288 before and 0.0576 after correction. The Ratio of minimum to maximum transmission is 0.6784. The \l/2 correction factor is 0.0015.'
_exptl_crystal_colour yellow
_exptl_crystal_density_diffrn 1.388
_exptl_crystal_description block
_exptl_crystal_F_000 656
_exptl_crystal_size_max 0.12
_exptl_crystal_size_mid 0.1
_exptl_crystal_size_min 0.08
_refine_diff_density_max 0.168
_refine_diff_density_min -0.194
_refine_diff_density_rms 0.036
_refine_ls_abs_structure_details
;
 Flack x determined using 1024 quotients [(I+)-(I-)]/[(I+)+(I-)]
 (Parsons, Flack and Wagner, Acta Cryst. B69 (2013) 249-259).
;
_refine_ls_abs_structure_Flack -0.03(10)
_refine_ls_extinction_method none
_refine_ls_goodness_of_fit_ref 0.946
_refine_ls_hydrogen_treatment constr
_refine_ls_matrix_type full
_refine_ls_number_parameters 211
_refine_ls_number_reflns 2707
_refine_ls_number_restraints 0
_refine_ls_restrained_S_all 0.946
_refine_ls_R_factor_all 0.0380
_refine_ls_R_factor_gt 0.0357
_refine_ls_shift/su_max 0.000
_refine_ls_shift/su_mean 0.000
_refine_ls_structure_factor_coef Fsqd
_refine_ls_weighting_details 'w=1/[\s^2^(Fo^2^)+(0.1000P)^2^] where P=(Fo^2^+2Fc^2^)/3'
_refine_ls_weighting_scheme calc
_refine_ls_wR_factor_gt 0.1089
_refine_ls_wR_factor_ref 0.1125
_reflns_Friedel_coverage 0.723
_reflns_Friedel_fraction_full 0.986
_reflns_Friedel_fraction_max 0.967
_reflns_number_gt 2550
_reflns_number_total 2707
_reflns_threshold_expression 'I > 2\s(I)'
_cod_data_source_file np7b00412_si_005.cif
_cod_data_source_block cu_dm17229_0m
_cod_depositor_comments 'Adding full bibliography for 1548278--1548281.cif.'
_cod_database_code 1548281
_shelx_shelxl_version_number 2016/6
_shelx_space_group_comment
;
The symmetry employed for this shelxl refinement is uniquely defined
by the following loop, which should always be used as a source of
symmetry information in preference to the above space-group names.
They are only intended as comments.
;
_shelx_estimated_absorpt_t_max 0.939
_shelx_estimated_absorpt_t_min 0.911
_olex2_refinement_description
;
1. Fixed Uiso
 At 1.2 times of:
  All C(H) groups, All C(H,H) groups
 At 1.5 times of:
  All C(H,H,H) groups, All O(H) groups
2.a Ternary CH refined with riding coordinates:
 C1(H1A), C2(H2), C4(H4)
2.b Secondary CH2 refined with riding coordinates:
 C3(H3A,H3B), C20(H20A,H20B)
2.c Aromatic/amide H refined with riding coordinates:
 C6(H6), C7(H7), C13(H13), C15(H15)
2.d Idealised Me refined as rotating group:
 C16(H16A,H16B,H16C), C19(H19A,H19B,H19C)
2.e Idealised tetrahedral OH refined as rotating group:
 O1(H1)
;
_olex2_submission_special_instructions 'No special instructions were received'

loop_
_space_group_symop_operation_xyz
'x, y, z'
'-x+1/2, -y, z+1/2'
'-x, y+1/2, -z+1/2'
'x+1/2, -y+1/2, -z'

loop_
_atom_site_label
_atom_site_type_symbol
_atom_site_fract_x
_atom_site_fract_y
_atom_site_fract_z
_atom_site_U_iso_or_equiv
_atom_site_adp_type
_atom_site_occupancy
_atom_site_site_symmetry_order
_atom_site_calc_flag
_atom_site_refinement_flags_posn
O1 O 0.10001(16) 0.53213(13) 0.29720(13) 0.0415(4) Uani 1 1 d .
H1 H 0.065697 0.581248 0.335997 0.062 Uiso 1 1 calc GR
O2 O 0.09838(17) 0.49938(17) 0.03749(15) 0.0526(5) Uani 1 1 d .
O3 O -0.07839(17) 0.59554(18) 0.07330(18) 0.0599(5) Uani 1 1 d .
O4 O 0.4567(3) 0.8795(2) 0.53451(19) 0.0776(8) Uani 1 1 d .
C1 C 0.2628(2) 0.4918(2) 0.17124(17) 0.0389(5) Uani 1 1 d .
H1A H 0.230895 0.414890 0.195270 0.047 Uiso 1 1 calc R
C2 C 0.2370(2) 0.5049(2) 0.05038(18) 0.0466(6) Uani 1 1 d .
H2 H 0.276668 0.439622 0.010968 0.056 Uiso 1 1 calc R
C3 C 0.2801(3) 0.6216(3) 0.0039(2) 0.0526(6) Uani 1 1 d .
H3A H 0.260168 0.624607 -0.072335 0.063 Uiso 1 1 calc R
H3B H 0.370901 0.629240 0.011996 0.063 Uiso 1 1 calc R
C4 C 0.2135(2) 0.7235(2) 0.06283(19) 0.0424(5) Uani 1 1 d .
H4 H 0.277542 0.769159 0.101887 0.051 Uiso 1 1 calc R
C5 C 0.1192(2) 0.66964(19) 0.14724(16) 0.0351(5) Uani 1 1 d .
C6 C 0.0579(2) 0.7672(2) 0.2105(2) 0.0432(5) Uani 1 1 d .
H6 H -0.020449 0.796509 0.189602 0.052 Uiso 1 1 calc R
C7 C 0.1160(2) 0.8116(2) 0.2967(2) 0.0456(6) Uani 1 1 d .
H7 H 0.076321 0.872289 0.334227 0.055 Uiso 1 1 calc R
C8 C 0.2395(2) 0.77009(19) 0.33574(16) 0.0375(5) Uani 1 1 d .
C9 C 0.2837(2) 0.66032(17) 0.28949(16) 0.0333(5) Uani 1 1 d .
C10 C 0.1883(2) 0.58953(18) 0.22847(17) 0.0333(5) Uani 1 1 d .
C11 C 0.4004(2) 0.61084(19) 0.28433(17) 0.0368(5) Uani 1 1 d .
C12 C 0.5144(2) 0.6480(2) 0.33907(18) 0.0435(5) Uani 1 1 d .
C13 C 0.5200(3) 0.7363(2) 0.4127(2) 0.0502(6) Uani 1 1 d .
H13 H 0.600547 0.747250 0.441032 0.060 Uiso 1 1 calc R
C14 C 0.4276(3) 0.8173(2) 0.4568(2) 0.0492(6) Uani 1 1 d .
C15 C 0.3036(2) 0.8366(2) 0.4089(2) 0.0452(6) Uani 1 1 d .
H15 H 0.262055 0.904569 0.431750 0.054 Uiso 1 1 calc R
C16 C 0.6332(3) 0.5788(3) 0.3172(2) 0.0654(8) Uani 1 1 d .
H16A H 0.624002 0.500089 0.344951 0.098 Uiso 1 1 calc GR
H16B H 0.703469 0.616778 0.351858 0.098 Uiso 1 1 calc GR
H16C H 0.647921 0.575495 0.240927 0.098 Uiso 1 1 calc GR
C18 C 0.0347(2) 0.5884(2) 0.08456(19) 0.0420(5) Uani 1 1 d .
C19 C 0.1456(3) 0.8067(3) -0.0156(2) 0.0617(8) Uani 1 1 d .
H19A H 0.078550 0.764754 -0.051003 0.093 Uiso 1 1 calc GR
H19B H 0.204628 0.834996 -0.068410 0.093 Uiso 1 1 calc GR
H19C H 0.111141 0.872437 0.023487 0.093 Uiso 1 1 calc GR
C20 C 0.4003(2) 0.5054(2) 0.20915(19) 0.0455(6) Uani 1 1 d .
H20A H 0.428206 0.434870 0.246695 0.055 Uiso 1 1 calc R
H20B H 0.455971 0.519199 0.148298 0.055 Uiso 1 1 calc R

loop_
_atom_site_aniso_label
_atom_site_aniso_U_11
_atom_site_aniso_U_22
_atom_site_aniso_U_33
_atom_site_aniso_U_23
_atom_site_aniso_U_13
_atom_site_aniso_U_12
O1 0.0460(10) 0.0360(7) 0.0424(8) -0.0008(6) 0.0100(6) -0.0020(7)
O2 0.0502(10) 0.0534(10) 0.0541(10) -0.0178(8) -0.0094(8) -0.0047(8)
O3 0.0409(10) 0.0618(11) 0.0771(13) -0.0057(10) -0.0124(9) -0.0057(8)
O4 0.0964(18) 0.0659(13) 0.0707(13) -0.0204(11) -0.0386(13) -0.0032(12)
C1 0.0433(12) 0.0337(10) 0.0398(11) -0.0062(8) -0.0006(9) 0.0038(9)
C2 0.0475(13) 0.0514(12) 0.0407(12) -0.0166(9) -0.0019(10) 0.0041(10)
C3 0.0494(14) 0.0692(16) 0.0393(12) 0.0012(11) 0.0077(10) 0.0045(13)
C4 0.0392(11) 0.0469(11) 0.0410(12) 0.0076(9) -0.0032(9) -0.0057(10)
C5 0.0347(11) 0.0350(10) 0.0356(10) -0.0008(9) -0.0022(8) -0.0003(9)
C6 0.0392(12) 0.0390(11) 0.0515(12) -0.0008(10) -0.0046(9) 0.0072(9)
C7 0.0511(14) 0.0360(11) 0.0496(13) -0.0077(10) 0.0021(10) 0.0101(10)
C8 0.0465(12) 0.0319(9) 0.0340(10) -0.0021(8) 0.0017(9) -0.0014(9)
C9 0.0388(11) 0.0310(9) 0.0301(10) 0.0003(7) -0.0004(8) 0.0005(8)
C10 0.0368(12) 0.0311(10) 0.0321(10) -0.0028(8) 0.0020(8) -0.0010(8)
C11 0.0373(12) 0.0384(10) 0.0348(10) 0.0047(8) -0.0003(8) 0.0017(8)
C12 0.0384(12) 0.0545(13) 0.0376(11) 0.0130(9) -0.0045(9) -0.0040(10)
C13 0.0485(13) 0.0539(13) 0.0481(13) 0.0120(11) -0.0146(11) -0.0137(11)
C14 0.0638(15) 0.0420(12) 0.0417(11) 0.0001(9) -0.0126(11) -0.0147(12)
C15 0.0610(15) 0.0341(11) 0.0406(11) -0.0051(9) -0.0003(10) -0.0061(10)
C16 0.0427(15) 0.092(2) 0.0611(16) 0.0065(16) -0.0045(12) 0.0087(14)
C18 0.0392(13) 0.0438(12) 0.0430(12) -0.0004(9) -0.0045(9) -0.0057(9)
C19 0.0524(16) 0.0692(19) 0.0636(17) 0.0286(14) -0.0065(13) -0.0048(14)
C20 0.0454(14) 0.0445(12) 0.0467(12) -0.0045(10) -0.0026(10) 0.0127(10)

loop_
_atom_type_symbol
_atom_type_description
_atom_type_scat_dispersion_real
_atom_type_scat_dispersion_imag
_atom_type_scat_source
C C 0.0181 0.0091 'International Tables Vol C Tables 4.2.6.8 and 6.1.1.4'
H H 0.0000 0.0000 'International Tables Vol C Tables 4.2.6.8 and 6.1.1.4'
O O 0.0492 0.0322 'International Tables Vol C Tables 4.2.6.8 and 6.1.1.4'

loop_
_geom_angle_atom_site_label_1
_geom_angle_atom_site_label_2
_geom_angle_atom_site_label_3
_geom_angle
C10 O1 H1 109.5
C18 O2 C2 114.75(18)
C2 C1 H1A 108.8
C2 C1 C10 106.98(18)
C2 C1 C20 117.3(2)
C10 C1 H1A 108.8
C10 C1 C20 105.84(17)
C20 C1 H1A 108.8
O2 C2 C1 106.2(2)
O2 C2 H2 109.8
O2 C2 C3 107.2(2)
C1 C2 H2 109.8
C3 C2 C1 113.8(2)
C3 C2 H2 109.8
C2 C3 H3A 109.7
C2 C3 H3B 109.7
C2 C3 C4 109.7(2)
H3A C3 H3B 108.2
C4 C3 H3A 109.7
C4 C3 H3B 109.7
C3 C4 H4 108.3
C3 C4 C5 108.48(19)
C5 C4 H4 108.3
C19 C4 C3 112.0(2)
C19 C4 H4 108.3
C19 C4 C5 111.35(19)
C6 C5 C4 109.75(18)
C6 C5 C10 107.18(17)
C10 C5 C4 111.31(17)
C18 C5 C4 105.72(18)
C18 C5 C6 117.67(19)
C18 C5 C10 105.15(17)
C5 C6 H6 120.1
C7 C6 C5 119.8(2)
C7 C6 H6 120.1
C6 C7 H7 118.2
C6 C7 C8 123.7(2)
C8 C7 H7 118.2
C9 C8 C7 115.53(19)
C15 C8 C7 119.1(2)
C15 C8 C9 125.4(2)
C8 C9 C10 116.31(19)
C11 C9 C8 131.9(2)
C11 C9 C10 111.66(18)
O1 C10 C1 106.63(17)
O1 C10 C5 110.45(17)
O1 C10 C9 112.63(17)
C1 C10 C5 111.45(17)
C9 C10 C1 105.91(17)
C9 C10 C5 109.67(17)
C9 C11 C12 128.1(2)
C9 C11 C20 110.73(19)
C12 C11 C20 121.2(2)
C11 C12 C16 117.4(2)
C13 C12 C11 124.6(2)
C13 C12 C16 117.9(2)
C12 C13 H13 113.1
C12 C13 C14 133.8(2)
C14 C13 H13 113.1
O4 C14 C13 119.2(3)
O4 C14 C15 117.3(3)
C13 C14 C15 123.3(2)
C8 C15 C14 129.6(2)
C8 C15 H15 115.2
C14 C15 H15 115.2
C12 C16 H16A 109.5
C12 C16 H16B 109.5
C12 C16 H16C 109.5
H16A C16 H16B 109.5
H16A C16 H16C 109.5
H16B C16 H16C 109.5
O2 C18 C5 112.7(2)
O3 C18 O2 119.8(2)
O3 C18 C5 127.6(2)
C4 C19 H19A 109.5
C4 C19 H19B 109.5
C4 C19 H19C 109.5
H19A C19 H19B 109.5
H19A C19 H19C 109.5
H19B C19 H19C 109.5
C1 C20 H20A 110.6
C1 C20 H20B 110.6
C11 C20 C1 105.52(18)
C11 C20 H20A 110.6
C11 C20 H20B 110.6
H20A C20 H20B 108.8

loop_
_geom_bond_atom_site_label_1
_geom_bond_atom_site_label_2
_geom_bond_distance
O1 H1 0.8200
O1 C10 1.422(2)
O2 C2 1.477(3)
O2 C18 1.345(3)
O3 C18 1.208(3)
O4 C14 1.233(3)
C1 H1A 0.9800
C1 C2 1.531(3)
C1 C10 1.533(3)
C1 C20 1.536(3)
C2 H2 0.9800
C2 C3 1.511(4)
C3 H3A 0.9700
C3 H3B 0.9700
C3 C4 1.536(4)
C4 H4 0.9800
C4 C5 1.570(3)
C4 C19 1.533(3)
C5 C6 1.502(3)
C5 C10 1.540(3)
C5 C18 1.500(3)
C6 H6 0.9300
C6 C7 1.331(4)
C7 H7 0.9300
C7 C8 1.470(3)
C8 C9 1.446(3)
C8 C15 1.360(3)
C9 C10 1.494(3)
C9 C11 1.357(3)
C11 C12 1.447(3)
C11 C20 1.514(3)
C12 C13 1.356(4)
C12 C16 1.506(4)
C13 H13 0.9300
C13 C14 1.446(4)
C14 C15 1.457(4)
C15 H15 0.9300
C16 H16A 0.9600
C16 H16B 0.9600
C16 H16C 0.9600
C19 H19A 0.9600
C19 H19B 0.9600
C19 H19C 0.9600
C20 H20A 0.9700
C20 H20B 0.9700
